data_2227954
loop_
_publ_author_name
'Kataoka, Kotaro'
'Nishijima, Takahiro'
'Nagasawa, Atsushi'
'Okamoto, Akiko'
'Yonezawa, Noriyuki'

_publ_section_title
;
 (2,7-Dimethoxynaphthalen-1-yl)(3-nitrophenyl)methanone
;
_journal_coeditor_code RN2073
_journal_issue 11
_journal_name_full 'Acta Crystallographica Section E'
_journal_page_first o2972
_journal_paper_doi 10.1107/S1600536810042819
_journal_volume 66
_journal_year 2010
_chemical_formula_iupac 'C19 H15 N O5'
_chemical_formula_moiety 'C19 H15 N O5'
_chemical_formula_sum 'C19 H15 N O5'
_chemical_formula_weight 337.32
_chemical_melting_point_gt 418.8
_chemical_melting_point_lt 419.1
_chemical_name_common
;
1-(3-nitrobenzoyl)-2,7-dimethoxynaphthalene
;
_chemical_name_systematic
;
(2,7-Dimethoxynaphthalen-1-yl)(3-nitrophenyl)methanone
;
_space_group_IT_number 14
_symmetry_cell_setting monoclinic
_symmetry_space_group_name_Hall '-P 2yn'
_symmetry_space_group_name_H-M 'P 1 21/n 1'
_atom_sites_solution_hydrogens geom
_atom_sites_solution_primary direct
_atom_sites_solution_secondary difmap
_cell_angle_alpha 90.00
_cell_angle_beta 94.6600(10)
_cell_angle_gamma 90.00
_cell_formula_units_Z 4
_cell_length_a 8.05658(18)
_cell_length_b 17.0634(4)
_cell_length_c 11.7660(3)
_cell_measurement_reflns_used 23523
_cell_measurement_temperature 193(2)
_cell_measurement_theta_max 68.2
_cell_measurement_theta_min 3.8
_cell_volume 1612.16(7)
_computing_cell_refinement 'PROCESS-AUTO (Rigaku, 1998)'
_computing_data_collection 'PROCESS-AUTO (Rigaku, 1998)'
_computing_data_reduction 'CrystalStructure (Rigaku/MSC, 2004)'
_computing_molecular_graphics 'ORTEPIII (Burnett & Johnson, 1996)'
_computing_publication_material 'SHELXL97 (Sheldrick, 2008)'
_computing_structure_refinement 'SHELXL97 (Sheldrick, 2008)'
_computing_structure_solution 'SIR2004 (Burla <i>et al.</i>, 2005)'
_diffrn_ambient_temperature 193(2)
_diffrn_detector_area_resol_mean 10.00
_diffrn_measured_fraction_theta_full 0.997
_diffrn_measured_fraction_theta_max 0.997
_diffrn_measurement_device_type 'Rigaku R-AXIS RAPID'
_diffrn_measurement_method \w
_diffrn_radiation_monochromator graphite
_diffrn_radiation_source 'rotating anode'
_diffrn_radiation_type CuK\a
_diffrn_radiation_wavelength 1.54187
_diffrn_reflns_av_R_equivalents 0.0221
_diffrn_reflns_av_sigmaI/netI 0.0098
_diffrn_reflns_limit_h_max 9
_diffrn_reflns_limit_h_min -9
_diffrn_reflns_limit_k_max 20
_diffrn_reflns_limit_k_min -20
_diffrn_reflns_limit_l_max 14
_diffrn_reflns_limit_l_min -14
_diffrn_reflns_number 29060
_diffrn_reflns_theta_full 68.22
_diffrn_reflns_theta_max 68.22
_diffrn_reflns_theta_min 4.58
_exptl_absorpt_coefficient_mu 0.846
_exptl_absorpt_correction_T_max 0.8490
_exptl_absorpt_correction_T_min 0.6532
_exptl_absorpt_correction_type numerical
_exptl_absorpt_process_details
;
(<i>NUMABS</i>; Higashi, 1999)
;
_exptl_crystal_colour yellow
_exptl_crystal_density_diffrn 1.390
_exptl_crystal_density_method 'not measured'
_exptl_crystal_description block
_exptl_crystal_F_000 704
_exptl_crystal_size_max 0.55
_exptl_crystal_size_mid 0.20
_exptl_crystal_size_min 0.20
_refine_diff_density_max 0.189
_refine_diff_density_min -0.137
_refine_ls_extinction_coef 0.0073(4)
_refine_ls_extinction_expression Fc^*^=kFc[1+0.001xFc^2^\l^3^/sin(2\q)]^-1/4^
_refine_ls_extinction_method 'SHELXL97 (Sheldrick, 2008)'
_refine_ls_goodness_of_fit_ref 1.002
_refine_ls_hydrogen_treatment constr
_refine_ls_matrix_type full
_refine_ls_number_parameters 229
_refine_ls_number_reflns 2942
_refine_ls_number_restraints 0
_refine_ls_restrained_S_all 1.002
_refine_ls_R_factor_all 0.0350
_refine_ls_R_factor_gt 0.0326
_refine_ls_shift/su_max 0.000
_refine_ls_shift/su_mean 0.000
_refine_ls_structure_factor_coef Fsqd
_refine_ls_weighting_details 'calc w=1/[\s^2^(Fo^2^)+(0.0474P)^2^+0.4684P] where P=(Fo^2^+2Fc^2^)/3'
_refine_ls_weighting_scheme calc
_refine_ls_wR_factor_gt 0.0883
_refine_ls_wR_factor_ref 0.0901
_reflns_number_gt 2685
_reflns_number_total 2942
_reflns_threshold_expression I>2sigma(I)
_cod_data_source_file rn2073.cif
_cod_data_source_block I
_cod_original_cell_volume 1612.15(6)
_cod_original_sg_symbol_H-M 'P 21/n'
_cod_database_code 2227954
_cod_database_fobs_code 2227954

loop_
_symmetry_equiv_pos_site_id
_symmetry_equiv_pos_as_xyz
1 +X,+Y,+Z
2 1/2-X,1/2+Y,1/2-Z
3 -X,-Y,-Z
4 1/2+X,1/2-Y,1/2+Z

loop_
_atom_site_type_symbol
_atom_site_label
_atom_site_fract_x
_atom_site_fract_y
_atom_site_fract_z
_atom_site_U_iso_or_equiv
_atom_site_adp_type
_atom_site_calc_flag
_atom_site_refinement_flags
_atom_site_occupancy
_atom_site_disorder_assembly
_atom_site_disorder_group
O O1 0.27637(10) 0.43017(5) 0.69042(8) 0.0421(2) Uani d . 1 . .
O O2 0.00689(11) 0.59531(5) 0.62855(8) 0.0451(3) Uani d . 1 . .
O O3 -0.04611(11) 0.18744(5) 0.79381(8) 0.0432(2) Uani d . 1 . .
O O4 0.64787(14) 0.65633(7) 1.04665(10) 0.0638(3) Uani d . 1 . .
O O5 0.71205(11) 0.57358(6) 0.91928(9) 0.0526(3) Uani d . 1 . .
N N1 0.61035(14) 0.60860(6) 0.97139(10) 0.0416(3) Uani d . 1 . .
C C1 -0.00844(14) 0.46560(7) 0.68859(9) 0.0309(3) Uani d . 1 . .
C C2 -0.08844(15) 0.52991(7) 0.63812(10) 0.0343(3) Uani d . 1 . .
C C3 -0.25834(16) 0.52651(8) 0.59896(10) 0.0377(3) Uani d . 1 . .
H H3 -0.3127 0.5713 0.5655 0.045 Uiso calc R 1 . .
C C4 -0.34356(15) 0.45847(8) 0.60951(10) 0.0371(3) Uani d . 1 . .
H H4 -0.4586 0.4568 0.5843 0.044 Uiso calc R 1 . .
C C5 -0.26677(14) 0.39048(7) 0.65650(9) 0.0328(3) Uani d . 1 . .
C C6 -0.35374(15) 0.31846(8) 0.66192(10) 0.0372(3) Uani d . 1 . .
H H6 -0.4679 0.3161 0.6347 0.045 Uiso calc R 1 . .
C C7 -0.27714(16) 0.25281(8) 0.70512(10) 0.0386(3) Uani d . 1 . .
H H7 -0.3364 0.2047 0.7061 0.046 Uiso calc R 1 . .
C C8 -0.10780(15) 0.25655(7) 0.74891(10) 0.0342(3) Uani d . 1 . .
C C9 -0.01892(14) 0.32474(7) 0.74566(9) 0.0318(3) Uani d . 1 . .
H H9 0.0942 0.3262 0.7755 0.038 Uiso calc R 1 . .
C C10 -0.09579(14) 0.39342(7) 0.69773(9) 0.0298(3) Uani d . 1 . .
C C11 0.17233(14) 0.47124(7) 0.73012(9) 0.0307(3) Uani d . 1 . .
C C12 0.22134(14) 0.52681(7) 0.82550(9) 0.0298(3) Uani d . 1 . .
C C13 0.38964(14) 0.54220(7) 0.85296(10) 0.0311(3) Uani d . 1 . .
H H13 0.4725 0.5190 0.8108 0.037 Uiso calc R 1 . .
C C14 0.43276(15) 0.59185(7) 0.94285(10) 0.0341(3) Uani d . 1 . .
C C15 0.31664(17) 0.62608(8) 1.00789(11) 0.0425(3) Uani d . 1 . .
H H15 0.3505 0.6597 1.0699 0.051 Uiso calc R 1 . .
C C16 0.15028(17) 0.61002(8) 0.98007(11) 0.0444(3) Uani d . 1 . .
H H16 0.0681 0.6327 1.0234 0.053 Uiso calc R 1 . .
C C17 0.10273(15) 0.56103(8) 0.88928(10) 0.0368(3) Uani d . 1 . .
H H17 -0.0121 0.5507 0.8704 0.044 Uiso calc R 1 . .
C C18 -0.05995(17) 0.65802(8) 0.55877(11) 0.0412(3) Uani d . 1 . .
H H18A 0.0266 0.6975 0.5507 0.049 Uiso calc R 1 . .
H H18B -0.1535 0.6819 0.5943 0.049 Uiso calc R 1 . .
H H18C -0.0988 0.6377 0.4834 0.049 Uiso calc R 1 . .
C C19 0.12202(18) 0.18734(8) 0.84244(12) 0.0461(3) Uani d . 1 . .
H H19A 0.1498 0.1354 0.8740 0.055 Uiso calc R 1 . .
H H19B 0.1349 0.2266 0.9033 0.055 Uiso calc R 1 . .
H H19C 0.1968 0.2000 0.7834 0.055 Uiso calc R 1 . .

loop_
_atom_site_aniso_label
_atom_site_aniso_U_11
_atom_site_aniso_U_22
_atom_site_aniso_U_33
_atom_site_aniso_U_12
_atom_site_aniso_U_13
_atom_site_aniso_U_23
O1 0.0304(5) 0.0488(5) 0.0476(5) 0.0002(4) 0.0063(4) -0.0138(4)
O2 0.0411(5) 0.0371(5) 0.0550(6) -0.0072(4) -0.0099(4) 0.0087(4)
O3 0.0441(5) 0.0346(5) 0.0504(5) -0.0017(4) -0.0003(4) 0.0029(4)
O4 0.0542(7) 0.0562(6) 0.0767(7) -0.0120(5) -0.0224(6) -0.0144(6)
O5 0.0293(5) 0.0639(7) 0.0639(6) -0.0023(4) -0.0007(4) 0.0040(5)
N1 0.0356(6) 0.0387(6) 0.0484(6) -0.0068(5) -0.0087(5) 0.0058(5)
C1 0.0280(6) 0.0360(6) 0.0287(5) -0.0012(5) 0.0016(4) -0.0036(5)
C2 0.0340(6) 0.0349(6) 0.0338(6) -0.0023(5) 0.0002(5) -0.0021(5)
C3 0.0346(7) 0.0406(7) 0.0370(6) 0.0039(5) -0.0038(5) 0.0010(5)
C4 0.0272(6) 0.0481(7) 0.0351(6) 0.0002(5) -0.0023(5) -0.0016(5)
C5 0.0288(6) 0.0421(7) 0.0275(6) -0.0024(5) 0.0024(4) -0.0034(5)
C6 0.0287(6) 0.0476(7) 0.0350(6) -0.0078(5) 0.0004(5) -0.0025(5)
C7 0.0391(7) 0.0401(7) 0.0369(6) -0.0109(5) 0.0048(5) -0.0031(5)
C8 0.0378(6) 0.0348(6) 0.0302(6) -0.0010(5) 0.0049(5) -0.0021(5)
C9 0.0277(6) 0.0387(6) 0.0289(5) 0.0000(5) 0.0019(4) -0.0030(5)
C10 0.0280(6) 0.0365(6) 0.0252(5) -0.0016(5) 0.0033(4) -0.0039(4)
C11 0.0280(6) 0.0334(6) 0.0310(6) -0.0014(5) 0.0042(5) 0.0014(5)
C12 0.0271(6) 0.0324(6) 0.0300(6) -0.0009(4) 0.0018(4) 0.0017(4)
C13 0.0283(6) 0.0324(6) 0.0326(6) 0.0014(5) 0.0029(5) 0.0033(5)
C14 0.0305(6) 0.0338(6) 0.0368(6) -0.0036(5) -0.0042(5) 0.0042(5)
C15 0.0461(8) 0.0417(7) 0.0386(7) -0.0012(6) -0.0023(6) -0.0089(5)
C16 0.0395(7) 0.0521(8) 0.0422(7) 0.0048(6) 0.0075(6) -0.0115(6)
C17 0.0273(6) 0.0455(7) 0.0377(6) 0.0006(5) 0.0030(5) -0.0034(5)
C18 0.0481(8) 0.0356(6) 0.0396(7) 0.0013(6) 0.0021(6) 0.0020(5)
C19 0.0496(8) 0.0389(7) 0.0482(8) 0.0051(6) -0.0053(6) 0.0003(6)

loop_
_atom_type_symbol
_atom_type_description
_atom_type_scat_dispersion_real
_atom_type_scat_dispersion_imag
_atom_type_scat_source
C C 0.0181 0.0091 'International Tables Vol C Tables 4.2.6.8 and 6.1.1.4'
H H 0.0000 0.0000 'International Tables Vol C Tables 4.2.6.8 and 6.1.1.4'
O O 0.0492 0.0322 'International Tables Vol C Tables 4.2.6.8 and 6.1.1.4'
N N 0.0311 0.0180 'International Tables Vol C Tables 4.2.6.8 and 6.1.1.4'

loop_
_geom_angle_atom_site_label_1
_geom_angle_atom_site_label_2
_geom_angle_atom_site_label_3
_geom_angle_site_symmetry_1
_geom_angle_site_symmetry_3
_geom_angle
_geom_angle_publ_flag
C2 O2 C18 . . 118.16(10) ?
C8 O3 C19 . . 117.31(10) ?
O5 N1 O4 . . 123.64(11) ?
O5 N1 C14 . . 118.11(11) ?
O4 N1 C14 . . 118.25(12) ?
C2 C1 C10 . . 120.14(11) ?
C2 C1 C11 . . 119.68(10) ?
C10 C1 C11 . . 120.15(10) ?
O2 C2 C1 . . 116.03(10) ?
O2 C2 C3 . . 123.01(11) ?
C1 C2 C3 . . 120.96(11) ?
C4 C3 C2 . . 119.31(12) ?
C4 C3 H3 . . 120.3 ?
C2 C3 H3 . . 120.3 ?
C3 C4 C5 . . 122.06(11) ?
C3 C4 H4 . . 119.0 ?
C5 C4 H4 . . 119.0 ?
C4 C5 C6 . . 121.94(11) ?
C4 C5 C10 . . 119.17(11) ?
C6 C5 C10 . . 118.88(11) ?
C7 C6 C5 . . 121.36(11) ?
C7 C6 H6 . . 119.3 ?
C5 C6 H6 . . 119.3 ?
C6 C7 C8 . . 119.53(11) ?
C6 C7 H7 . . 120.2 ?
C8 C7 H7 . . 120.2 ?
C9 C8 O3 . . 124.67(11) ?
C9 C8 C7 . . 121.17(11) ?
O3 C8 C7 . . 114.16(11) ?
C8 C9 C10 . . 120.02(11) ?
C8 C9 H9 . . 120.0 ?
C10 C9 H9 . . 120.0 ?
C9 C10 C5 . . 119.00(11) ?
C9 C10 C1 . . 122.69(10) ?
C5 C10 C1 . . 118.31(11) ?
O1 C11 C12 . . 120.36(10) ?
O1 C11 C1 . . 121.29(10) ?
C12 C11 C1 . . 118.31(10) ?
C17 C12 C13 . . 119.62(11) ?
C17 C12 C11 . . 121.29(10) ?
C13 C12 C11 . . 119.05(10) ?
C14 C13 C12 . . 118.30(11) ?
C14 C13 H13 . . 120.9 ?
C12 C13 H13 . . 120.9 ?
C13 C14 C15 . . 122.96(11) ?
C13 C14 N1 . . 118.34(11) ?
C15 C14 N1 . . 118.69(11) ?
C16 C15 C14 . . 118.13(11) ?
C16 C15 H15 . . 120.9 ?
C14 C15 H15 . . 120.9 ?
C15 C16 C17 . . 120.31(12) ?
C15 C16 H16 . . 119.8 ?
C17 C16 H16 . . 119.8 ?
C16 C17 C12 . . 120.68(11) ?
C16 C17 H17 . . 119.7 ?
C12 C17 H17 . . 119.7 ?
O2 C18 H18A . . 109.5 ?
O2 C18 H18B . . 109.5 ?
H18A C18 H18B . . 109.5 ?
O2 C18 H18C . . 109.5 ?
H18A C18 H18C . . 109.5 ?
H18B C18 H18C . . 109.5 ?
O3 C19 H19A . . 109.5 ?
O3 C19 H19B . . 109.5 ?
H19A C19 H19B . . 109.5 ?
O3 C19 H19C . . 109.5 ?
H19A C19 H19C . . 109.5 ?
H19B C19 H19C . . 109.5 ?

loop_
_geom_bond_atom_site_label_1
_geom_bond_atom_site_label_2
_geom_bond_site_symmetry_2
_geom_bond_distance
_geom_bond_publ_flag
O1 C11 . 1.2147(14) ?
O2 C2 . 1.3646(15) ?
O2 C18 . 1.4273(15) ?
O3 C8 . 1.3689(15) ?
O3 C19 . 1.4270(16) ?
O4 N1 . 1.2229(15) ?
O5 N1 . 1.2189(15) ?
N1 C14 . 1.4709(16) ?
C1 C2 . 1.3821(17) ?
C1 C10 . 1.4269(16) ?
C1 C11 . 1.5012(16) ?
C2 C3 . 1.4096(17) ?
C3 C4 . 1.3596(18) ?
C3 H3 . 0.9500 ?
C4 C5 . 1.4067(18) ?
C4 H4 . 0.9500 ?
C5 C6 . 1.4187(17) ?
C5 C10 . 1.4236(16) ?
C6 C7 . 1.3576(18) ?
C6 H6 . 0.9500 ?
C7 C8 . 1.4201(18) ?
C7 H7 . 0.9500 ?
C8 C9 . 1.3685(17) ?
C9 C10 . 1.4206(17) ?
C9 H9 . 0.9500 ?
C11 C12 . 1.4974(16) ?
C12 C17 . 1.3906(16) ?
C12 C13 . 1.3931(16) ?
C13 C14 . 1.3774(17) ?
C13 H13 . 0.9500 ?
C14 C15 . 1.3851(18) ?
C15 C16 . 1.3810(19) ?
C15 H15 . 0.9500 ?
C16 C17 . 1.3858(18) ?
C16 H16 . 0.9500 ?
C17 H17 . 0.9500 ?
C18 H18A . 0.9800 ?
C18 H18B . 0.9800 ?
C18 H18C . 0.9800 ?
C19 H19A . 0.9800 ?
C19 H19B . 0.9800 ?
C19 H19C . 0.9800 ?

loop_
_geom_hbond_atom_site_label_D
_geom_hbond_atom_site_label_H
_geom_hbond_atom_site_label_A
_geom_hbond_site_symmetry_A
_geom_hbond_distance_DH
_geom_hbond_distance_HA
_geom_hbond_distance_DA
_geom_hbond_angle_DHA
C4 H4 O1 1_455 0.95 2.60 3.3150(15) 132
C9 H9 O1 1_555 0.95 2.56 3.0935(14) 116
C17 H17 O5 1_455 0.95 2.37 3.2028(15) 146

loop_
_geom_torsion_atom_site_label_1
_geom_torsion_atom_site_label_2
_geom_torsion_atom_site_label_3
_geom_torsion_atom_site_label_4
_geom_torsion_site_symmetry_1
_geom_torsion_site_symmetry_2
_geom_torsion_site_symmetry_3
_geom_torsion_site_symmetry_4
_geom_torsion
_geom_torsion_publ_flag
C18 O2 C2 C1 . . . . 168.50(11) ?
C18 O2 C2 C3 . . . . -11.15(17) ?
C10 C1 C2 O2 . . . . -177.16(10) ?
C11 C1 C2 O2 . . . . 0.74(16) ?
C10 C1 C2 C3 . . . . 2.49(18) ?
C11 C1 C2 C3 . . . . -179.60(10) ?
O2 C2 C3 C4 . . . . 178.56(11) ?
C1 C2 C3 C4 . . . . -1.07(18) ?
C2 C3 C4 C5 . . . . -1.23(19) ?
C3 C4 C5 C6 . . . . -176.62(11) ?
C3 C4 C5 C10 . . . . 2.03(18) ?
C4 C5 C6 C7 . . . . 178.48(11) ?
C10 C5 C6 C7 . . . . -0.17(18) ?
C5 C6 C7 C8 . . . . 1.83(18) ?
C19 O3 C8 C9 . . . . 1.23(17) ?
C19 O3 C8 C7 . . . . -178.24(11) ?
C6 C7 C8 C9 . . . . -1.73(18) ?
C6 C7 C8 O3 . . . . 177.76(11) ?
O3 C8 C9 C10 . . . . -179.52(10) ?
C7 C8 C9 C10 . . . . -0.09(17) ?
C8 C9 C10 C5 . . . . 1.75(16) ?
C8 C9 C10 C1 . . . . -177.99(10) ?
C4 C5 C10 C9 . . . . 179.68(10) ?
C6 C5 C10 C9 . . . . -1.63(16) ?
C4 C5 C10 C1 . . . . -0.57(16) ?
C6 C5 C10 C1 . . . . 178.12(10) ?
C2 C1 C10 C9 . . . . 178.10(11) ?
C11 C1 C10 C9 . . . . 0.20(16) ?
C2 C1 C10 C5 . . . . -1.63(16) ?
C11 C1 C10 C5 . . . . -179.53(10) ?
C2 C1 C11 O1 . . . . -117.94(13) ?
C10 C1 C11 O1 . . . . 59.96(15) ?
C2 C1 C11 C12 . . . . 64.42(14) ?
C10 C1 C11 C12 . . . . -117.67(12) ?
O1 C11 C12 C17 . . . . -165.28(11) ?
C1 C11 C12 C17 . . . . 12.37(16) ?
O1 C11 C12 C13 . . . . 12.50(17) ?
C1 C11 C12 C13 . . . . -169.84(10) ?
C17 C12 C13 C14 . . . . -0.50(17) ?
C11 C12 C13 C14 . . . . -178.32(10) ?
C12 C13 C14 C15 . . . . 0.96(18) ?
C12 C13 C14 N1 . . . . -179.56(10) ?
O5 N1 C14 C13 . . . . -4.97(17) ?
O4 N1 C14 C13 . . . . 175.63(11) ?
O5 N1 C14 C15 . . . . 174.53(12) ?
O4 N1 C14 C15 . . . . -4.87(17) ?
C13 C14 C15 C16 . . . . -0.7(2) ?
N1 C14 C15 C16 . . . . 179.87(12) ?
C14 C15 C16 C17 . . . . -0.1(2) ?
C15 C16 C17 C12 . . . . 0.5(2) ?
C13 C12 C17 C16 . . . . -0.24(19) ?
C11 C12 C17 C16 . . . . 177.54(12) ?
